data_7048710
loop_
_publ_author_name
'Chakraborty, Tonmoy'
'Mukherjee, Somali'
'Dasgupta, Sanchari'
'Biswas, Biplab'
'Das, Debasis'

_publ_section_title
;
 Anion-mediated bio-relevant catalytic activity of dinuclear nickel(ii)
 complexes derived from an end-off compartmental ligand.
;
_journal_issue 8
_journal_name_full 'Dalton transactions (Cambridge, England : 2003)'
_journal_page_first 2772
_journal_page_last 2784
_journal_paper_doi 10.1039/c8dt04631j
_journal_volume 48
_journal_year 2019
_chemical_formula_moiety 'C25 H37 N4 Ni2 O6 3+, 3(N O3 1-), 3.5(H2 O)'
_chemical_formula_sum 'C25 H44 N7 Ni2 O18.5'
_chemical_formula_weight 863.14
_space_group_crystal_system monoclinic
_space_group_IT_number 4
_space_group_name_Hall 'P 2yb'
_space_group_name_H-M_alt 'P 1 21 1'
_symmetry_space_group_name_Hall 'P 2yb'
_symmetry_space_group_name_H-M 'P 1 21 1'
_atom_sites_solution_hydrogens mixed
_audit_creation_date 2019-01-20
_audit_creation_method
;
Olex2 1.2
(compiled 2018.05.29 svn.r3508 for OlexSys, GUI svn.r5506)
;
_audit_update_record
;
2019-01-21 deposited with the CCDC.
2019-01-24 downloaded from the CCDC.
;
_cell_angle_alpha 90
_cell_angle_beta 109.538(2)
_cell_angle_gamma 90
_cell_formula_units_Z 4
_cell_length_a 15.755(3)
_cell_length_b 11.780(2)
_cell_length_c 20.929(4)
_cell_measurement_reflns_used 500
_cell_measurement_temperature 296(2)
_cell_measurement_theta_max 23.529
_cell_measurement_theta_min 1.032
_cell_volume 3660.6(12)
_computing_cell_refinement 'BRUKER APEX II'
_computing_data_collection 'BRUKER APEX II'
_computing_data_reduction SAINT
_computing_molecular_graphics 'Olex2 (Dolomanov et al., 2009)'
_computing_publication_material 'Olex2 (Dolomanov et al., 2009)'
_computing_structure_refinement 'SHELXL-2018/3 (Sheldrick, 2018)'
_computing_structure_solution 'SHELXT-2016/1 (Sheldrick, 2016)'
_diffrn_ambient_temperature 296.15
_diffrn_measured_fraction_theta_full 0.997
_diffrn_measured_fraction_theta_max 0.997
_diffrn_measurement_device_type 'BRUKER APEX II'
_diffrn_measurement_method 'Omega Scan'
_diffrn_radiation_type MoK\a
_diffrn_radiation_wavelength 0.71073
_diffrn_reflns_av_R_equivalents 0.0412
_diffrn_reflns_av_unetI/netI 0.0589
_diffrn_reflns_Laue_measured_fraction_full 0.997
_diffrn_reflns_Laue_measured_fraction_max 0.997
_diffrn_reflns_limit_h_max 17
_diffrn_reflns_limit_h_min -17
_diffrn_reflns_limit_k_max 13
_diffrn_reflns_limit_k_min -12
_diffrn_reflns_limit_l_max 23
_diffrn_reflns_limit_l_min -22
_diffrn_reflns_number 22849
_diffrn_reflns_point_group_measured_fraction_full 0.898
_diffrn_reflns_point_group_measured_fraction_max 0.898
_diffrn_reflns_theta_full 23.529
_diffrn_reflns_theta_max 23.529
_diffrn_reflns_theta_min 1.032
_exptl_absorpt_coefficient_mu 1.114
_exptl_absorpt_correction_T_max 0.827
_exptl_absorpt_correction_T_min 0.715
_exptl_absorpt_correction_type multi-scan
_exptl_absorpt_process_details
;
SADABS-2016/2 (Bruker,2016/2) was used for absorption correction.
wR2(int) was 0.0845 before and 0.0534 after correction.
The Ratio of minimum to maximum transmission is 0.7377.
The \l/2 correction factor is Not present.
;
_exptl_crystal_colour Green
_exptl_crystal_density_diffrn 1.553
_exptl_crystal_density_method 'not measured'
_exptl_crystal_description BLOCK
_exptl_crystal_F_000 1788
_exptl_crystal_size_max 0.31
_exptl_crystal_size_mid 0.27
_exptl_crystal_size_min 0.17
_exptl_transmission_factor_max 0.827
_exptl_transmission_factor_min 0.715
_refine_diff_density_max 0.432
_refine_diff_density_min -0.244
_refine_diff_density_rms 0.057
_refine_ls_abs_structure_details
;
 Refined as an inversion twin.
;
_refine_ls_abs_structure_Flack 0.56(2)
_refine_ls_extinction_method none
_refine_ls_goodness_of_fit_ref 1.030
_refine_ls_hydrogen_treatment mixed
_refine_ls_matrix_type full
_refine_ls_number_parameters 1011
_refine_ls_number_reflns 9758
_refine_ls_number_restraints 18
_refine_ls_restrained_S_all 1.033
_refine_ls_R_factor_all 0.0707
_refine_ls_R_factor_gt 0.0499
_refine_ls_shift/su_max 0.005
_refine_ls_shift/su_mean 0.000
_refine_ls_structure_factor_coef Fsqd
_refine_ls_weighting_details 'w=1/[\s^2^(Fo^2^)+(0.0654P)^2^+0.2326P] where P=(Fo^2^+2Fc^2^)/3'
_refine_ls_weighting_scheme calc
_refine_ls_wR_factor_gt 0.1161
_refine_ls_wR_factor_ref 0.1277
_reflns_Friedel_coverage 0.704
_reflns_Friedel_fraction_full 0.787
_reflns_Friedel_fraction_max 0.787
_reflns_number_gt 7467
_reflns_number_total 9758
_reflns_threshold_expression 'I > 2\s(I)'
_cod_data_source_file c8dt04631j2.cif
_cod_data_source_block 1
_cod_depositor_comments 'Adding full bibliography for 7048710--7048712.cif.'
_cod_original_formula_sum 'C25 H44 N7 Ni2 O18.50'
_cod_database_code 7048710
_shelx_shelxl_version_number 2018/3
_shelx_space_group_comment
;
The symmetry employed for this shelxl refinement is uniquely defined
by the following loop, which should always be used as a source of
symmetry information in preference to the above space-group names.
They are only intended as comments.
;
_shelx_estimated_absorpt_t_max 0.827
_shelx_estimated_absorpt_t_min 0.715
_olex2_refinement_description
;
1. Twinned data refinement
 Scales: 0.44(2)
 0.56(2)
2. Fixed Uiso
 At 1.2 times of:
  All H(H) groups, All C(H) groups, All C(H,H) groups
 At 1.5 times of:
  All C(H,H,H) groups, All O(H,H) groups
3. Restrained distances
 O6W-H6WA = O6W-H6WB
 0.85 with sigma of 0.02
 H6WA-H6WB
 1.36 with sigma of 0.02
 C5-C24 = C5-C24A = C5-C25 = C5-C25A
 1.5 with sigma of 0.02
 C9-N1 \\sim N1-C9B
 with sigma of 0.02
 C10B-C11 \\sim C11-C10
 with sigma of 0.02
 C10-C11 \\sim C11-C10B
 with sigma of 0.02
 C10B-C9B \\sim C10-C9
 with sigma of 0.02
 C9-C10 \\sim C9B-C10B
 with sigma of 0.02
 C55A-C35 \\sim C35-C54A
 with sigma of 0.02
 O18-N13 \\sim O19-N13 \\sim O17-N13
 with sigma of 0.02
 C47-C48 \\sim C47B-C48B
 with sigma of 0.02
 C48-C47 \\sim C47B-C48B
 with sigma of 0.02
 N5-C47 \\sim N5-C47B
 with sigma of 0.02
 C48B-C47B \\sim C48-C47
 with sigma of 0.02
 C49-C48B \\sim C49-C48
 with sigma of 0.02
4. Uiso/Uaniso restraints and constraints
Uanis(C9) = Uanis(C9B)
Uanis(C10B) = Uanis(C10)
Uanis(C24A) = Uanis(C24)
Uiso(O17A) = Uiso(O17W)
Uanis(O1AA) = Uanis(O21)
Uanis(O2) = Uanis(O20)
Uanis(O22) = Uanis(O0AA)
5. Others
 Sof(O0AA)=Sof(O2)=Sof(O1AA)=1-FVAR(1)
 Sof(O20)=Sof(O21)=Sof(O22)=FVAR(1)
 Fixed Sof: C9(0.67) H9A(0.67) H9B(0.67) H35A(0.4) H35(0.6) O13W(0.5)
 H13A(0.5) H13B(0.5) H5A(0.5) H5B(0.5) O17W(0.5) H17C(0.5) H17D(0.5) O13A(0.5)
 H13C(0.5) H13D(0.5) O17A(0.5) H17E(0.5) H17F(0.5) C47(0.75) H47A(0.75)
 H47B(0.75) C48(0.75) H48A(0.75) H48B(0.75) C48B(0.25) H48C(0.25) H48D(0.25)
 C47B(0.25) H47C(0.25) H47D(0.25) C54A(0.4) H54A(0.4) H54B(0.4) H54C(0.4)
 C55(0.6) H55A(0.6) H55B(0.6) H55C(0.6) C54(0.6) H54D(0.6) H54E(0.6) H54F(0.6)
 C55A(0.4) H55D(0.4) H55E(0.4) H55F(0.4) C10(0.67) H10A(0.67) H10B(0.67)
 C9B(0.33) H9BA(0.33) H9BB(0.33) C10B(0.33) H10C(0.33) H10D(0.33) C24(0.5)
 H24A(0.5) H24B(0.5) H24C(0.5) C25(0.5) H25A(0.5) H25B(0.5) H25C(0.5) C24A(0.5)
 H24D(0.5) H24E(0.5) H24F(0.5) C25A(0.5) H25D(0.5) H25E(0.5) H25F(0.5)
6.a Everything fixed:
 H2WA, H2WB, H3WA, H3WB, H4WA, H4WB, H5WB, H9WA, H9WB, H12A, H12B
6.b Riding coordinates:
 O1W(H1WA,H1WB), O5W(H5WA), O11W(H11A,H11B), O13W(H13A,H13B), O14W(H14A,H14B),
 O17W(H17C,H17D), O13A(H13C,H13D), O15W(H15A,H15B), O16W(H16A,H16B), O17A(H17E,
 H17F), C55A(H55D,H55E,H55F), C24(H24A,H24B,H24C), C25(H25A,H25B,H25C),
 C24A(H24D,H24E,H24F), C25A(H25D,H25E,H25F)
6.c Rotating group:
 O7W(H7WA,H7WB), O8W(H8WA,H8WB), O10W(H10E,H10F)
6.d Ternary CH refined with riding coordinates:
 C35(H35A), C35(H35), C5(H5A), C5(H5B)
6.e Secondary CH2 refined with riding coordinates:
 C9(H9A,H9B), C17(H17A,H17B), C18(H18A,H18B), C39(H39A,H39B), C40(H40A,H40B),
 C47(H47A,H47B), C48(H48A,H48B), C48B(H48C,H48D), C47B(H47C,H47D), C10(H10A,
 H10B), C9B(H9BA,H9BB), C10B(H10C,H10D)
6.f Aromatic/amide H refined with riding coordinates:
 C3(H3), C6(H6), C8(H8), C12(H12), C13(H13), C14(H14), C15(H15), C16(H16),
 C20(H20), C21(H21), C22(H22), C23(H23), C33(H33), C36(H36), C38(H38), C42(H42),
  C43(H43), C44(H44), C45(H45), C46(H46), C50(H50), C51(H51), C52(H52), C53(H53)
6.g Idealised Me refined as rotating group:
 C54A(H54A,H54B,H54C), C55(H55A,H55B,H55C), C54(H54D,H54E,H54F)
;
_olex2_submission_special_instructions 'No special instructions were received'

loop_
_space_group_symop_operation_xyz
'x, y, z'
'-x, y+1/2, -z'

loop_
_atom_site_label
_atom_site_type_symbol
_atom_site_fract_x
_atom_site_fract_y
_atom_site_fract_z
_atom_site_U_iso_or_equiv
_atom_site_adp_type
_atom_site_occupancy
_atom_site_site_symmetry_order
_atom_site_calc_flag
_atom_site_refinement_flags_posn
_atom_site_refinement_flags_occupancy
_atom_site_disorder_assembly
_atom_site_disorder_group
Ni1 Ni 0.65624(7) 0.21652(11) 0.44828(6) 0.0502(3) Uani 1 1 d . . . .
Ni2 Ni 0.63750(8) 0.42745(10) 0.34540(6) 0.0529(4) Uani 1 1 d . . . .
O1 O 0.5990(4) 0.2626(6) 0.3495(3) 0.0539(17) Uani 1 1 d . . . .
O1W O 0.6987(4) 0.3898(6) 0.4505(3) 0.0524(17) Uani 1 1 d . . . .
H1WA H 0.684657 0.452436 0.464490 0.079 Uiso 1 1 d R . . .
H1WB H 0.754577 0.397766 0.457110 0.079 Uiso 1 1 d R . . .
O2W O 0.5491(4) 0.2823(8) 0.4716(4) 0.077(2) Uani 1 1 d . . . .
H2WA H 0.496300 0.254740 0.451180 0.116 Uiso 1 1 d . . . .
H2WB H 0.544810 0.311360 0.509240 0.116 Uiso 1 1 d . . . .
O3W O 0.7653(4) 0.1692(6) 0.4206(3) 0.0626(19) Uani 1 1 d . . . .
H3WA H 0.800900 0.123010 0.409540 0.094 Uiso 1 1 d . . . .
H3WB H 0.798800 0.224250 0.441440 0.094 Uiso 1 1 d . . . .
O4W O 0.5221(4) 0.4750(7) 0.3628(4) 0.073(2) Uani 1 1 d . . . .
H4WA H 0.510980 0.525610 0.386700 0.109 Uiso 1 1 d . . . .
H4WB H 0.472190 0.436510 0.344840 0.109 Uiso 1 1 d . . . .
O5W O 0.7609(4) 0.3807(6) 0.3352(3) 0.0602(18) Uani 1 1 d . . . .
H5WA H 0.804189 0.355566 0.370374 0.090 Uiso 1 1 d R . . .
H5WB H 0.750260 0.321660 0.310350 0.090 Uiso 1 1 d . . . .
N1 N 0.5996(6) 0.0669(9) 0.4310(5) 0.077(3) Uani 1 1 d D . . .
N2 N 0.5837(5) 0.4317(9) 0.2451(4) 0.062(2) Uani 1 1 d . . . .
N3 N 0.6767(6) 0.5989(8) 0.3531(4) 0.062(2) Uani 1 1 d . . . .
N4 N 0.7302(5) 0.1804(8) 0.5515(4) 0.056(2) Uani 1 1 d . . . .
C1 C 0.5511(6) 0.1974(9) 0.2978(5) 0.052(2) Uani 1 1 d . . . .
C2 C 0.5232(7) 0.2385(10) 0.2306(5) 0.063(3) Uani 1 1 d . . . .
C3 C 0.4734(7) 0.1646(12) 0.1795(5) 0.075(3) Uani 1 1 d . . . .
H3 H 0.455888 0.191531 0.135176 0.090 Uiso 1 1 calc R . . .
C4 C 0.4485(7) 0.0586(11) 0.1885(6) 0.074(3) Uani 1 1 d . . . .
C6 C 0.4760(6) 0.0200(10) 0.2535(5) 0.067(3) Uani 1 1 d . . . .
H6 H 0.459959 -0.052869 0.262138 0.080 Uiso 1 1 calc R . . .
C7 C 0.5279(6) 0.0872(9) 0.3078(5) 0.057(3) Uani 1 1 d . . . .
C8 C 0.5510(7) 0.0306(11) 0.3725(6) 0.079(4) Uani 1 1 d . . A 1
H8 H 0.527540 -0.042065 0.371576 0.095 Uiso 1 1 calc R . A 1
C9 C 0.6043(12) -0.001(2) 0.4937(9) 0.080(6) Uani 0.67 1 d D P A 1
H9A H 0.576541 0.040283 0.521586 0.10(7) Uiso 0.67 1 calc R P A 1
H9B H 0.573766 -0.073390 0.481126 0.121 Uiso 0.67 1 calc R P A 1
C11 C 0.7329(10) 0.0818(11) 0.5779(6) 0.088(4) Uani 1 1 d D . . .
C12 C 0.7843(12) 0.0630(15) 0.6459(7) 0.130(6) Uani 1 1 d . . . .
H12 H 0.785785 -0.009779 0.663488 0.156 Uiso 1 1 calc R . . .
C13 C 0.8314(9) 0.1451(16) 0.6867(6) 0.095(4) Uani 1 1 d . . . .
H13 H 0.864413 0.132221 0.732038 0.114 Uiso 1 1 calc R . . .
C14 C 0.8277(8) 0.2489(15) 0.6572(6) 0.100(5) Uani 1 1 d . . . .
H14 H 0.860656 0.309348 0.681924 0.120 Uiso 1 1 calc R . . .
C15 C 0.7752(8) 0.2635(12) 0.5909(6) 0.084(4) Uani 1 1 d . . . .
H15 H 0.770942 0.335952 0.572421 0.101 Uiso 1 1 calc R . . .
C16 C 0.5416(7) 0.3471(12) 0.2081(5) 0.072(3) Uani 1 1 d . . . .
H16 H 0.521113 0.358673 0.161428 0.086 Uiso 1 1 calc R . . .
C17 C 0.5934(9) 0.5346(11) 0.2090(6) 0.084(4) Uani 1 1 d . . . .
H17A H 0.555939 0.529258 0.161691 0.101 Uiso 1 1 calc R . . .
H17B H 0.655532 0.543081 0.211091 0.101 Uiso 1 1 calc R . . .
C18 C 0.5650(8) 0.6372(11) 0.2418(6) 0.082(4) Uani 1 1 d . . . .
H18A H 0.548661 0.698772 0.209209 0.099 Uiso 1 1 calc R . . .
H18B H 0.511997 0.617293 0.253111 0.099 Uiso 1 1 calc R . . .
C19 C 0.6362(7) 0.6775(9) 0.3040(5) 0.062(3) Uani 1 1 d . . . .
C20 C 0.6634(9) 0.7918(12) 0.3138(6) 0.081(4) Uani 1 1 d . . . .
H20 H 0.633904 0.845878 0.281616 0.097 Uiso 1 1 calc R . . .
C21 C 0.7320(11) 0.8237(12) 0.3692(7) 0.097(4) Uani 1 1 d . . . .
H21 H 0.750154 0.899209 0.374716 0.117 Uiso 1 1 calc R . . .
C22 C 0.7748(10) 0.7457(10) 0.4174(7) 0.084(4) Uani 1 1 d . . . .
H22 H 0.822383 0.766789 0.455727 0.101 Uiso 1 1 calc R . . .
C23 C 0.7454(8) 0.6342(10) 0.4077(6) 0.069(3) Uani 1 1 d . . . .
H23 H 0.774577 0.580818 0.440397 0.083 Uiso 1 1 calc R . . .
Ni3 Ni 0.83801(8) -0.22153(11) 0.15610(6) 0.0518(4) Uani 1 1 d . . . .
Ni4 Ni 0.82793(9) -0.00916(11) 0.05545(6) 0.0570(4) Uani 1 1 d . . . .
O3 O 0.8712(4) -0.0535(5) 0.1557(3) 0.0532(16) Uani 1 1 d . . . .
O6W O 0.7850(4) -0.1825(6) 0.0499(3) 0.0541(18) Uani 1 1 d D . . .
H6WA H 0.729(2) -0.178(9) 0.040(4) 0.081 Uiso 1 1 d DR . . .
H6WB H 0.793(5) -0.220(8) 0.018(4) 0.081 Uiso 1 1 d DR . . .
O7W O 0.7117(4) -0.1847(6) 0.1623(3) 0.0586(18) Uani 1 1 d . . . .
H7WA H 0.661832 -0.186171 0.118779 0.088 Uiso 1 1 d GR . . .
H7WB H 0.701933 -0.106045 0.175571 0.088 Uiso 1 1 d GR . . .
O8W O 0.9604(5) -0.2577(7) 0.1442(4) 0.075(2) Uani 1 1 d . . . .
H8WA H 0.991719 -0.193981 0.134100 0.112 Uiso 1 1 d GR . . .
H8WB H 0.955869 -0.303722 0.105721 0.112 Uiso 1 1 d GR . . .
O9W O 0.7063(5) 0.0346(7) 0.0638(3) 0.078(2) Uani 1 1 d . . . .
H9WA H 0.694410 0.072340 0.094640 0.050 Uiso 1 1 d . . . .
H9WB H 0.656440 0.033620 0.029390 0.050 Uiso 1 1 d . . . .
O10W O 0.9492(4) -0.0719(7) 0.0490(4) 0.076(2) Uani 1 1 d . . . .
H10E H 0.952690 -0.058602 0.008604 0.114 Uiso 1 1 d GR . . .
H10F H 0.951184 -0.146478 0.051388 0.114 Uiso 1 1 d GR . . .
N5 N 0.8736(7) 0.1494(9) 0.0772(4) 0.077(3) Uani 1 1 d D . . .
N6 N 0.8877(5) -0.2279(9) 0.2559(4) 0.062(2) Uani 1 1 d . . . .
N7 N 0.8025(6) -0.3944(7) 0.1450(4) 0.055(2) Uani 1 1 d . . . .
N8 N 0.7776(5) 0.0196(8) -0.0502(4) 0.059(2) Uani 1 1 d . . . .
C31 C 0.9186(6) 0.0063(9) 0.2077(4) 0.048(2) Uani 1 1 d . . . .
C32 C 0.9427(6) 0.1237(9) 0.1986(5) 0.060(3) Uani 1 1 d . . . .
C33 C 0.9933(6) 0.1845(10) 0.2561(5) 0.070(3) Uani 1 1 d . . . .
H33 H 1.009771 0.258337 0.249650 0.083 Uiso 1 1 calc R . . .
C34 C 1.0208(7) 0.1436(11) 0.3215(5) 0.074(3) Uani 1 1 d . . . .
C35 C 1.0757(8) 0.2108(13) 0.3826(6) 0.091(4) Uani 1 1 d D . . .
H35A H 1.102910 0.156876 0.419471 0.109 Uiso 0.4 1 calc R P B 2
H35 H 1.061068 0.173042 0.419371 0.109 Uiso 0.6 1 calc R P C 1
C36 C 0.9959(7) 0.0334(11) 0.3291(5) 0.074(3) Uani 1 1 d . . . .
H36 H 1.012714 0.003243 0.372635 0.089 Uiso 1 1 calc R . . .
C37 C 0.9461(6) -0.0360(9) 0.2743(5) 0.058(3) Uani 1 1 d . . . .
C38 C 0.9269(7) -0.1472(11) 0.2930(5) 0.064(3) Uani 1 1 d . . . .
H38 H 0.946177 -0.161682 0.339366 0.077 Uiso 1 1 calc R . . .
C39 C 0.8787(8) -0.3335(10) 0.2892(5) 0.071(3) Uani 1 1 d . . . .
H39A H 0.816547 -0.342457 0.286993 0.086 Uiso 1 1 calc R . . .
H39B H 0.915842 -0.329827 0.336574 0.086 Uiso 1 1 calc R . . .
C40 C 0.9060(8) -0.4346(11) 0.2569(6) 0.080(4) Uani 1 1 d . . . .
H40A H 0.919226 -0.497121 0.288869 0.096 Uiso 1 1 calc R . . .
H40B H 0.961005 -0.416282 0.247950 0.096 Uiso 1 1 calc R . . .
C41 C 0.8364(7) -0.4729(10) 0.1918(5) 0.063(3) Uani 1 1 d . . . .
C42 C 0.8065(9) -0.5816(11) 0.1838(6) 0.078(4) Uani 1 1 d . . . .
H42 H 0.830514 -0.633378 0.218744 0.094 Uiso 1 1 calc R . . .
C43 C 0.7426(11) -0.6162(11) 0.1263(7) 0.095(4) Uani 1 1 d . . . .
H43 H 0.724166 -0.691519 0.119843 0.113 Uiso 1 1 calc R . . .
C44 C 0.7077(10) -0.5386(13) 0.0799(6) 0.093(4) Uani 1 1 d . . . .
H44 H 0.661502 -0.557639 0.040179 0.112 Uiso 1 1 calc R . . .
C45 C 0.7394(8) -0.4297(10) 0.0901(6) 0.069(3) Uani 1 1 d . . . .
H45 H 0.714633 -0.377179 0.055713 0.083 Uiso 1 1 calc R . . .
C46 C 0.9185(8) 0.1824(10) 0.1360(6) 0.082(4) Uani 1 1 d . . . .
H46 H 0.939019 0.256916 0.138815 0.098 Uiso 1 1 calc R . . .
C49 C 0.7947(9) 0.1128(12) -0.0805(6) 0.089(4) Uani 1 1 d D . . .
C50 C 0.7577(13) 0.1241(14) -0.1494(7) 0.138(7) Uani 1 1 d . . . .
H50 H 0.767028 0.191797 -0.168842 0.165 Uiso 1 1 calc R . . .
C51 C 0.7094(10) 0.0442(14) -0.1898(6) 0.098(4) Uani 1 1 d . . . .
H51 H 0.687238 0.052868 -0.236680 0.118 Uiso 1 1 calc R . . .
C52 C 0.6945(8) -0.0495(14) -0.1594(6) 0.089(4) Uani 1 1 d . . . .
H52 H 0.660814 -0.108318 -0.185418 0.107 Uiso 1 1 calc R . . .
C53 C 0.7276(9) -0.0599(15) -0.0913(5) 0.102(5) Uani 1 1 d . . . .
H53 H 0.715040 -0.126054 -0.071952 0.122 Uiso 1 1 calc R . . .
N9 N 0.0243(8) 0.4702(11) 0.1096(7) 0.094(4) Uani 1 1 d . . . .
O5 O 0.0430(8) 0.4718(13) 0.1710(6) 0.149(5) Uani 1 1 d . . . .
O6 O -0.0192(9) 0.5448(10) 0.0766(7) 0.145(5) Uani 1 1 d . . . .
O7 O 0.0492(7) 0.3918(8) 0.0836(5) 0.109(3) Uani 1 1 d . . . .
N10 N 0.3495(7) 0.2398(14) 0.3319(7) 0.106(4) Uani 1 1 d . . . .
O8 O 0.3856(6) 0.1999(10) 0.3871(5) 0.120(4) Uani 1 1 d . . . .
O9 O 0.3655(7) 0.3386(10) 0.3198(5) 0.122(4) Uani 1 1 d . . . .
O10 O 0.2955(8) 0.1833(11) 0.2842(6) 0.147(4) Uani 1 1 d . . . .
N11 N 0.4321(9) -0.2536(10) 0.3639(7) 0.090(3) Uani 1 1 d . . . .
O11 O 0.4052(8) -0.1659(10) 0.3810(6) 0.139(4) Uani 1 1 d . . . .
O12 O 0.4823(9) -0.3122(12) 0.4062(6) 0.140(5) Uani 1 1 d . . . .
O13 O 0.4083(9) -0.2753(13) 0.3041(6) 0.163(5) Uani 1 1 d . . . .
N12 N 0.9718(7) 0.0899(10) 0.5247(5) 0.082(3) Uani 1 1 d . . . .
O14 O 0.9472(8) 0.1857(11) 0.5419(5) 0.150(5) Uani 1 1 d . . . .
O15 O 0.9179(7) 0.0344(11) 0.4824(5) 0.133(4) Uani 1 1 d . . . .
O16 O 1.0491(6) 0.0645(8) 0.5516(5) 0.112(3) Uani 1 1 d . . . .
N13 N 0.4530(9) 0.2686(13) -0.0040(7) 0.129(5) Uani 1 1 d D . . .
O17 O 0.4375(6) 0.2209(11) -0.0636(5) 0.132(4) Uani 1 1 d D . . .
O18 O 0.3921(7) 0.3110(12) 0.0158(5) 0.136(5) Uani 1 1 d D . . .
O19 O 0.5304(8) 0.2655(16) 0.0335(6) 0.189(7) Uani 1 1 d D . . .
N14 N 0.7252(5) 0.1002(8) 0.2423(5) 0.058(2) Uani 1 1 d . . . .
O20 O 0.7376(8) 0.2029(10) 0.2394(7) 0.084(3) Uani 0.671(7) 1 d . P D 1
O21 O 0.6985(8) 0.0417(11) 0.1930(6) 0.076(3) Uani 0.671(7) 1 d . P D 1
O22 O 0.7328(8) 0.0579(10) 0.2993(5) 0.078(3) Uani 0.671(7) 1 d . P D 1
O11W O 0.1547(8) 0.1803(11) 0.0231(5) 0.139(4) Uani 1 1 d . . . .
H11A H 0.128621 0.181815 0.051754 0.208 Uiso 1 1 d R . . .
H11B H 0.144551 0.112215 0.004384 0.208 Uiso 1 1 d R . . .
O12W O 0.8729(5) 0.3871(7) 0.4845(5) 0.096(3) Uani 1 1 d . . . .
H12A H 0.914030 0.365990 0.520780 0.144 Uiso 1 1 d . . . .
H12B H 0.898230 0.438490 0.466700 0.144 Uiso 1 1 d . . . .
O13W O 0.346(2) 0.004(4) 0.4526(12) 0.120(10) Uani 0.5 1 d . P E 1
H13A H 0.364163 0.062830 0.437400 0.180 Uiso 0.5 1 d R P E 1
H13B H 0.342353 -0.046710 0.422910 0.180 Uiso 0.5 1 d R P E 1
C5 C 0.3957(8) -0.0169(13) 0.1293(6) 0.094(4) Uani 1 1 d D . . .
H5A H 0.362745 0.039179 0.095464 0.113 Uiso 0.5 1 calc R P F 1
H5B H 0.411182 0.025200 0.094263 0.113 Uiso 0.5 1 calc R P G 2
O14W O 0.1621(7) 0.2123(11) 0.1568(4) 0.141(4) Uani 1 1 d . . . .
H14A H 0.194338 0.223012 0.199579 0.212 Uiso 1 1 d R . . .
H14B H 0.129448 0.277032 0.147769 0.212 Uiso 1 1 d R . . .
O17W O 0.5554(16) 0.048(2) -0.0425(12) 0.141(6) Uiso 0.5 1 d . P H 1
H17C H 0.526904 -0.014204 -0.046317 0.211 Uiso 0.5 1 d R P H 1
H17D H 0.517754 0.098396 -0.040497 0.211 Uiso 0.5 1 d R P H 1
O0AA O 0.7176(17) 0.139(2) 0.1814(11) 0.078(3) Uani 0.329(7) 1 d . P D 2
O2 O 0.7220(17) -0.001(2) 0.2445(15) 0.084(3) Uani 0.329(7) 1 d . P D 2
O1AA O 0.7499(18) 0.167(2) 0.2858(12) 0.076(3) Uani 0.329(7) 1 d . P D 2
O13A O 0.367(2) 0.032(3) 0.4838(10) 0.096(10) Uani 0.5 1 d . P I 2
H13C H 0.356641 0.082446 0.452990 0.145 Uiso 0.5 1 d R P I 2
H13D H 0.419001 0.006476 0.486990 0.145 Uiso 0.5 1 d R P I 2
O15W O 0.1047(7) -0.0189(19) 0.1518(9) 0.324(16) Uani 1 1 d . . . .
H15A H 0.126529 0.042100 0.142092 0.486 Uiso 1 1 d R . . .
H15B H 0.143839 -0.041420 0.188462 0.486 Uiso 1 1 d R . . .
O16W O 0.2466(11) -0.0419(15) 0.2764(10) 0.281(9) Uani 1 1 d . . J 1
H16A H 0.240741 0.028759 0.282018 0.421 Uiso 1 1 d R . J 1
H16B H 0.301041 -0.056341 0.280668 0.421 Uiso 1 1 d R . J 1
O17A O 0.5833(15) 0.099(2) -0.0515(12) 0.141(6) Uiso 0.5 1 d . P K 2
H17E H 0.571040 0.162530 -0.072138 0.211 Uiso 0.5 1 d R P K 2
H17F H 0.533360 0.076900 -0.048658 0.211 Uiso 0.5 1 d R P K 2
C47 C 0.8442(14) 0.2372(13) 0.0227(7) 0.085(5) Uani 0.75 1 d D P L 1
H47A H 0.779605 0.248541 0.009618 0.102 Uiso 0.75 1 calc R P L 1
H47B H 0.873743 0.308791 0.039263 0.102 Uiso 0.75 1 calc R P L 1
C48 C 0.8675(12) 0.1992(15) -0.0352(8) 0.080(5) Uani 0.75 1 d D P L 1
H48A H 0.925957 0.162524 -0.019494 0.097 Uiso 0.75 1 calc R P L 1
H48B H 0.871535 0.264269 -0.062400 0.097 Uiso 0.75 1 calc R P L 1
C48B C 0.802(3) 0.216(4) -0.033(2) 0.090(16) Uiso 0.25 1 d D P L 2
H48C H 0.798199 0.287948 -0.056237 0.108 Uiso 0.25 1 calc R P L 2
H48D H 0.756790 0.213850 -0.010612 0.108 Uiso 0.25 1 calc R P L 2
C47B C 0.894(3) 0.195(5) 0.0155(18) 0.080(16) Uiso 0.25 1 d D P L 2
H47C H 0.928861 0.264099 0.026172 0.096 Uiso 0.25 1 calc R P L 2
H47D H 0.925377 0.139063 -0.002161 0.096 Uiso 0.25 1 calc R P L 2
C54A C 1.147(4) 0.273(6) 0.371(3) 0.19(3) Uiso 0.4 1 d D P M 2
H54A H 1.123744 0.314914 0.329614 0.283 Uiso 0.4 1 calc GR P M 2
H54B H 1.192226 0.220547 0.367560 0.283 Uiso 0.4 1 calc GR P M 2
H54C H 1.173244 0.323838 0.408046 0.283 Uiso 0.4 1 calc GR P M 2
C55 C 1.0424(18) 0.323(2) 0.3849(15) 0.119(10) Uani 0.6 1 d . P M 1
H55A H 1.054962 0.369189 0.351406 0.179 Uiso 0.6 1 calc GR P M 1
H55B H 1.071375 0.354837 0.429089 0.179 Uiso 0.6 1 calc GR P M 1
H55C H 0.978571 0.320041 0.375856 0.179 Uiso 0.6 1 calc GR P M 1
C54 C 1.1684(11) 0.188(3) 0.3998(11) 0.111(10) Uani 0.6 1 d . P M 1
H54D H 1.176719 0.109191 0.391157 0.166 Uiso 0.6 1 calc GR P M 1
H54E H 1.198232 0.203801 0.446988 0.166 Uiso 0.6 1 calc GR P M 1
H54F H 1.193391 0.234425 0.372957 0.166 Uiso 0.6 1 calc GR P M 1
C55A C 1.014(3) 0.282(4) 0.403(2) 0.089(13) Uiso 0.4 1 d D P M 2
H55D H 0.989068 0.337400 0.368335 0.133 Uiso 0.4 1 d R P M 2
H55E H 1.046378 0.319310 0.444875 0.133 Uiso 0.4 1 d R P M 2
H55F H 0.966748 0.236490 0.408905 0.133 Uiso 0.4 1 d R P M 2
C10 C 0.7021(12) -0.0186(14) 0.5308(8) 0.080(6) Uani 0.67 1 d D P A 1
H10A H 0.735219 -0.022186 0.499177 0.096 Uiso 0.67 1 calc R P A 1
H10B H 0.711772 -0.088851 0.556403 0.096 Uiso 0.67 1 calc R P A 1
C9B C 0.642(3) -0.034(3) 0.4781(16) 0.080(6) Uani 0.33 1 d D P A 2
H9BA H 0.604476 -0.100708 0.465479 0.096 Uiso 0.33 1 calc R P A 2
H9BB H 0.701351 -0.051387 0.476071 0.096 Uiso 0.33 1 calc R P A 2
C10B C 0.649(2) 0.005(3) 0.5466(16) 0.080(6) Uani 0.33 1 d D P A 2
H10C H 0.652387 -0.060124 0.575684 0.096 Uiso 0.33 1 calc R P A 2
H10D H 0.594805 0.047454 0.544163 0.096 Uiso 0.33 1 calc R P A 2
C24 C 0.464(3) -0.059(3) 0.100(3) 0.143(17) Uani 0.5 1 d D P N 1
H24A H 0.479951 0.002893 0.075971 0.214 Uiso 0.5 1 d R P N 1
H24B H 0.439601 -0.120007 0.068671 0.214 Uiso 0.5 1 d R P N 1
H24C H 0.517081 -0.084887 0.135081 0.214 Uiso 0.5 1 d R P N 1
C25 C 0.323(3) -0.080(5) 0.1406(18) 0.20(3) Uani 0.5 1 d D P N 1
H25A H 0.348920 -0.140118 0.171941 0.302 Uiso 0.5 1 d R P N 1
H25B H 0.286480 -0.111288 0.098051 0.302 Uiso 0.5 1 d R P N 1
H25C H 0.287320 -0.032088 0.158481 0.302 Uiso 0.5 1 d R P N 1
C24A C 0.434(3) -0.126(3) 0.118(3) 0.143(17) Uani 0.5 1 d D P N 2
H24D H 0.493587 -0.113544 0.117664 0.214 Uiso 0.5 1 d R P N 2
H24E H 0.397667 -0.159144 0.075564 0.214 Uiso 0.5 1 d R P N 2
H24F H 0.435447 -0.177044 0.154314 0.214 Uiso 0.5 1 d R P N 2
C25A C 0.3033(15) 0.010(4) 0.1056(18) 0.134(16) Uani 0.5 1 d D P N 2
H25D H 0.282675 0.016214 0.143782 0.201 Uiso 0.5 1 d R P N 2
H25E H 0.270005 -0.047926 0.075562 0.201 Uiso 0.5 1 d R P N 2
H25F H 0.294125 0.081644 0.081942 0.201 Uiso 0.5 1 d R P N 2

loop_
_atom_site_aniso_label
_atom_site_aniso_U_11
_atom_site_aniso_U_22
_atom_site_aniso_U_33
_atom_site_aniso_U_23
_atom_site_aniso_U_13
_atom_site_aniso_U_12
Ni1 0.0521(7) 0.0515(8) 0.0442(7) 0.0076(6) 0.0125(5) -0.0034(6)
Ni2 0.0620(8) 0.0458(8) 0.0454(7) 0.0095(6) 0.0108(6) 0.0031(6)
O1 0.060(4) 0.055(4) 0.040(4) 0.004(3) 0.007(3) -0.003(3)
O1W 0.055(4) 0.051(5) 0.050(4) 0.004(3) 0.016(3) -0.002(3)
O2W 0.067(4) 0.092(6) 0.077(5) 0.001(5) 0.031(4) -0.003(4)
O3W 0.063(4) 0.058(5) 0.066(4) -0.006(4) 0.020(3) 0.008(3)
O4W 0.067(4) 0.069(5) 0.078(5) -0.004(4) 0.019(4) 0.003(4)
O5W 0.065(4) 0.062(5) 0.047(4) 0.004(3) 0.010(3) 0.000(3)
N1 0.086(6) 0.061(6) 0.071(7) 0.013(5) 0.009(5) -0.022(5)
N2 0.070(5) 0.058(6) 0.050(5) 0.009(5) 0.007(4) 0.000(5)
N3 0.080(6) 0.052(6) 0.053(6) 0.009(5) 0.020(5) 0.011(5)
N4 0.053(5) 0.073(8) 0.043(5) 0.009(5) 0.018(4) -0.007(5)
C1 0.045(5) 0.051(7) 0.053(6) -0.007(5) 0.008(4) -0.002(5)
C2 0.069(6) 0.065(8) 0.045(6) 0.012(6) 0.006(5) 0.003(5)
C3 0.088(8) 0.088(10) 0.035(6) -0.009(6) 0.001(5) -0.001(7)
C4 0.074(7) 0.073(9) 0.066(8) -0.023(7) 0.011(6) -0.005(6)
C6 0.056(6) 0.066(8) 0.071(7) -0.012(6) 0.010(5) -0.014(5)
C7 0.060(6) 0.047(7) 0.062(7) 0.001(5) 0.015(5) -0.004(5)
C8 0.074(7) 0.067(9) 0.078(9) 0.015(7) 0.003(6) -0.027(6)
C9 0.111(17) 0.063(13) 0.070(12) 0.023(11) 0.037(10) -0.018(11)
C11 0.145(12) 0.050(8) 0.062(9) 0.014(7) 0.024(8) -0.007(7)
C12 0.222(19) 0.083(11) 0.065(10) 0.028(9) 0.021(11) 0.047(12)
C13 0.097(9) 0.120(13) 0.054(8) 0.003(9) 0.006(7) 0.025(9)
C14 0.087(8) 0.140(16) 0.055(8) 0.020(9) 0.002(6) -0.034(9)
C15 0.101(9) 0.088(11) 0.057(8) 0.036(8) 0.017(7) -0.020(8)
C16 0.079(7) 0.087(10) 0.036(6) 0.003(6) 0.002(5) 0.012(7)
C17 0.108(9) 0.080(10) 0.059(8) 0.013(7) 0.020(7) -0.007(7)
C18 0.094(8) 0.074(9) 0.066(8) 0.023(7) 0.010(6) 0.027(7)
C19 0.086(7) 0.045(7) 0.058(7) 0.024(6) 0.028(6) 0.017(5)
C20 0.119(10) 0.058(9) 0.074(9) 0.023(7) 0.043(7) 0.023(7)
C21 0.166(13) 0.043(8) 0.081(10) 0.000(8) 0.039(9) 0.001(8)
C22 0.137(11) 0.033(8) 0.088(9) -0.004(7) 0.044(8) -0.011(6)
C23 0.090(8) 0.061(9) 0.058(8) 0.016(7) 0.028(6) 0.005(6)
Ni3 0.0674(8) 0.0475(8) 0.0398(7) 0.0000(6) 0.0169(6) -0.0008(6)
Ni4 0.0766(8) 0.0506(9) 0.0405(7) 0.0005(6) 0.0152(6) -0.0081(7)
O3 0.070(4) 0.044(4) 0.037(3) -0.005(3) 0.006(3) -0.005(3)
O6W 0.074(4) 0.048(5) 0.039(4) -0.002(3) 0.016(3) -0.002(4)
O7W 0.068(4) 0.054(5) 0.054(4) -0.005(3) 0.021(3) 0.002(3)
O8W 0.085(5) 0.064(6) 0.085(5) 0.007(4) 0.039(4) 0.008(4)
O9W 0.091(5) 0.094(7) 0.039(4) -0.013(4) 0.010(3) 0.013(4)
O10W 0.086(5) 0.069(5) 0.075(5) 0.006(4) 0.030(4) -0.006(4)
N5 0.113(7) 0.061(6) 0.048(5) 0.005(5) 0.014(5) -0.020(5)
N6 0.069(5) 0.063(6) 0.050(5) 0.006(5) 0.015(4) 0.002(5)
N7 0.070(5) 0.044(5) 0.052(6) 0.007(5) 0.021(4) 0.006(4)
N8 0.078(5) 0.056(7) 0.045(5) 0.002(5) 0.022(4) 0.008(5)
C31 0.049(5) 0.055(7) 0.036(5) -0.003(5) 0.009(4) 0.003(5)
C32 0.065(6) 0.061(7) 0.042(6) -0.008(5) 0.001(5) -0.001(5)
C33 0.073(6) 0.048(7) 0.080(8) -0.014(6) 0.016(6) -0.002(5)
C34 0.067(7) 0.081(9) 0.054(7) -0.021(7) -0.005(5) 0.015(6)
C35 0.085(8) 0.086(10) 0.077(8) -0.022(8) -0.006(6) 0.002(8)
C36 0.083(7) 0.078(10) 0.050(7) -0.004(6) 0.008(6) 0.013(6)
C37 0.060(6) 0.063(8) 0.038(6) -0.016(5) 0.002(5) 0.007(5)
C38 0.076(7) 0.069(9) 0.041(6) 0.005(6) 0.011(5) 0.000(6)
C39 0.100(8) 0.072(9) 0.038(6) 0.017(6) 0.017(6) -0.002(6)
C40 0.092(8) 0.067(8) 0.080(9) 0.038(7) 0.029(7) 0.008(7)
C41 0.078(7) 0.064(9) 0.053(7) 0.002(6) 0.032(6) 0.004(6)
C42 0.132(10) 0.041(7) 0.084(9) 0.023(7) 0.063(8) 0.018(7)
C43 0.167(13) 0.039(8) 0.085(10) -0.005(8) 0.052(9) -0.024(8)
C44 0.150(12) 0.076(11) 0.061(8) -0.011(8) 0.044(8) -0.027(9)
C45 0.099(8) 0.042(7) 0.067(8) -0.005(6) 0.027(7) -0.008(6)
C46 0.123(10) 0.049(7) 0.062(8) -0.004(6) 0.016(7) -0.025(7)
C49 0.149(12) 0.069(10) 0.042(7) -0.002(7) 0.023(7) -0.003(8)
C50 0.26(2) 0.067(10) 0.069(11) 0.028(9) 0.032(12) 0.000(12)
C51 0.138(11) 0.104(12) 0.040(7) 0.018(8) 0.013(7) 0.027(10)
C52 0.095(8) 0.115(13) 0.053(8) -0.001(8) 0.017(6) -0.024(8)
C53 0.130(10) 0.135(14) 0.032(7) -0.012(8) 0.016(6) -0.057(10)
N9 0.114(9) 0.080(10) 0.116(11) -0.008(8) 0.077(9) -0.010(7)
O5 0.178(10) 0.183(13) 0.108(8) -0.044(9) 0.076(8) -0.027(9)
O6 0.184(12) 0.088(8) 0.170(12) 0.017(8) 0.069(9) 0.045(8)
O7 0.158(8) 0.072(6) 0.135(8) -0.005(6) 0.097(7) 0.017(6)
N10 0.077(7) 0.139(13) 0.099(10) 0.010(10) 0.024(7) 0.009(8)
O8 0.085(6) 0.160(10) 0.090(6) 0.045(7) -0.005(5) -0.015(6)
O9 0.132(8) 0.094(8) 0.114(8) 0.019(7) 0.004(6) -0.020(7)
O10 0.145(9) 0.142(11) 0.120(8) -0.018(8) -0.004(7) -0.033(8)
N11 0.135(10) 0.053(7) 0.108(10) -0.022(7) 0.075(9) -0.014(6)
O11 0.185(11) 0.088(8) 0.195(12) -0.026(8) 0.130(10) -0.008(7)
O12 0.176(11) 0.130(12) 0.133(10) 0.025(9) 0.076(8) 0.037(9)
O13 0.205(12) 0.169(13) 0.113(9) -0.046(9) 0.051(9) 0.010(10)
N12 0.081(7) 0.090(8) 0.077(7) 0.027(6) 0.028(6) 0.027(6)
O14 0.185(10) 0.159(11) 0.106(7) 0.039(7) 0.048(7) 0.116(9)
O15 0.108(7) 0.161(11) 0.088(7) 0.010(7) -0.023(6) -0.014(7)
O16 0.069(5) 0.103(7) 0.140(8) -0.033(6) 0.005(5) 0.028(5)
N13 0.105(11) 0.162(14) 0.108(11) 0.030(10) 0.021(10) -0.015(10)
O17 0.124(8) 0.144(10) 0.093(7) 0.016(7) -0.010(6) -0.018(7)
O18 0.104(7) 0.202(14) 0.088(7) 0.002(7) 0.013(6) 0.037(8)
O19 0.091(7) 0.33(2) 0.109(8) 0.042(11) -0.008(6) -0.024(10)
N14 0.076(6) 0.045(6) 0.059(7) -0.007(6) 0.028(5) 0.002(5)
O20 0.128(9) 0.038(7) 0.100(10) 0.000(6) 0.055(8) -0.014(6)
O21 0.123(9) 0.054(7) 0.053(7) -0.003(6) 0.033(7) 0.009(7)
O22 0.120(9) 0.063(7) 0.053(7) 0.003(6) 0.031(6) -0.003(6)
O11W 0.201(11) 0.132(11) 0.106(8) 0.012(7) 0.081(8) -0.024(8)
O12W 0.060(4) 0.067(5) 0.149(8) 0.019(5) 0.018(4) -0.008(4)
O13W 0.17(3) 0.12(2) 0.07(2) 0.03(2) 0.04(2) -0.01(2)
C5 0.115(10) 0.087(10) 0.069(8) -0.042(8) 0.015(7) -0.015(9)
O14W 0.148(8) 0.166(11) 0.093(6) 0.016(7) 0.019(6) 0.021(8)
O0AA 0.120(9) 0.063(7) 0.053(7) 0.003(6) 0.031(6) -0.003(6)
O2 0.128(9) 0.038(7) 0.100(10) 0.000(6) 0.055(8) -0.014(6)
O1AA 0.123(9) 0.054(7) 0.053(7) -0.003(6) 0.033(7) 0.009(7)
O13A 0.078(12) 0.14(3) 0.053(15) 0.046(16) -0.003(12) -0.016(13)
O15W 0.083(7) 0.50(4) 0.40(2) -0.33(3) 0.089(11) -0.073(13)
O16W 0.274(18) 0.162(16) 0.43(3) 0.100(18) 0.157(19) 0.002(14)
C47 0.129(15) 0.050(10) 0.061(11) 0.008(8) 0.014(10) 0.000(9)
C48 0.129(14) 0.063(11) 0.064(10) 0.007(9) 0.052(10) -0.011(11)
C55 0.11(2) 0.12(2) 0.11(2) -0.068(19) 0.009(17) -0.003(19)
C54 0.048(11) 0.17(3) 0.086(16) -0.087(18) -0.020(10) -0.001(13)
C10 0.138(17) 0.041(9) 0.051(9) 0.024(8) 0.018(9) 0.033(10)
C9B 0.111(17) 0.063(13) 0.070(12) 0.023(11) 0.037(10) -0.018(11)
C10B 0.138(17) 0.041(9) 0.051(9) 0.024(8) 0.018(9) 0.033(10)
C24 0.16(3) 0.11(3) 0.10(3) -0.06(3) -0.017(17) 0.05(3)
C25 0.22(5) 0.23(6) 0.11(3) -0.03(3) -0.01(3) -0.16(5)
C24A 0.16(3) 0.11(3) 0.10(3) -0.06(3) -0.017(17) 0.05(3)
C25A 0.058(16) 0.17(4) 0.14(3) -0.09(3) -0.014(17) 0.007(19)

loop_
_atom_type_symbol
_atom_type_description
_atom_type_scat_dispersion_real
_atom_type_scat_dispersion_imag
_atom_type_scat_source
C C 0.0033 0.0016 'International Tables Vol C Tables 4.2.6.8 and 6.1.1.4'
H H 0.0000 0.0000 'International Tables Vol C Tables 4.2.6.8 and 6.1.1.4'
N N 0.0061 0.0033 'International Tables Vol C Tables 4.2.6.8 and 6.1.1.4'
O O 0.0106 0.0060 'International Tables Vol C Tables 4.2.6.8 and 6.1.1.4'
Ni Ni 0.3393 1.1124 'International Tables Vol C Tables 4.2.6.8 and 6.1.1.4'

loop_
_geom_angle_atom_site_label_1
_geom_angle_atom_site_label_2
_geom_angle_atom_site_label_3
_geom_angle
O1 Ni1 O1W 78.3(3)
O1 Ni1 O2W 91.2(3)
O1 Ni1 O3W 85.1(3)
O1 Ni1 N4 172.9(3)
O2W Ni1 O1W 84.9(3)
O2W Ni1 O3W 173.3(3)
O2W Ni1 N4 92.8(3)
O3W Ni1 O1W 88.9(3)
O3W Ni1 N4 90.4(3)
N1 Ni1 O1 91.9(3)
N1 Ni1 O1W 169.4(3)
N1 Ni1 O2W 91.3(4)
N1 Ni1 O3W 94.4(4)
N1 Ni1 N4 93.9(4)
N4 Ni1 O1W 96.2(3)
O1 Ni2 O1W 78.3(2)
O1 Ni2 O4W 87.6(3)
O1 Ni2 O5W 93.0(3)
O1 Ni2 N3 173.1(3)
O4W Ni2 O1W 89.7(3)
O4W Ni2 O5W 175.8(3)
O4W Ni2 N3 88.8(3)
O5W Ni2 O1W 86.3(2)
O5W Ni2 N3 90.1(3)
N2 Ni2 O1 92.3(3)
N2 Ni2 O1W 169.2(4)
N2 Ni2 O4W 95.2(3)
N2 Ni2 O5W 89.0(3)
N2 Ni2 N3 93.9(4)
N3 Ni2 O1W 95.8(3)
Ni1 O1 Ni2 105.1(3)
C1 O1 Ni1 127.5(6)
C1 O1 Ni2 127.3(6)
Ni1 O1W H1WA 136.0
Ni1 O1W H1WB 114.1
Ni2 O1W Ni1 98.4(3)
Ni2 O1W H1WA 95.4
Ni2 O1W H1WB 103.3
H1WA O1W H1WB 102.8
Ni1 O2W H2WA 118.2
Ni1 O2W H2WB 132.2
H2WA O2W H2WB 103.9
Ni1 O3W H3WA 156.6
Ni1 O3W H3WB 94.7
H3WA O3W H3WB 105.5
Ni2 O4W H4WA 132.7
Ni2 O4W H4WB 120.3
H4WA O4W H4WB 106.9
Ni2 O5W H5WA 119.6
Ni2 O5W H5WB 106.1
H5WA O5W H5WB 100.2
C8 N1 Ni1 124.6(8)
C8 N1 C9 119.4(12)
C9 N1 Ni1 115.5(11)
C9B N1 Ni1 120.1(18)
C16 N2 Ni2 124.3(8)
C16 N2 C17 116.6(9)
C17 N2 Ni2 119.0(8)
C19 N3 Ni2 122.7(8)
C23 N3 Ni2 119.5(7)
C23 N3 C19 117.8(10)
C11 N4 Ni1 123.2(9)
C11 N4 C15 118.0(10)
C15 N4 Ni1 118.8(7)
O1 C1 C2 120.9(9)
O1 C1 C7 121.5(9)
C7 C1 C2 117.6(9)
C1 C2 C16 127.4(10)
C3 C2 C1 117.2(11)
C3 C2 C16 115.4(10)
C2 C3 H3 117.0
C4 C3 C2 126.0(11)
C4 C3 H3 117.0
C3 C4 C6 116.2(11)
C3 C4 C5 122.3(12)
C6 C4 C5 121.5(12)
C4 C6 H6 119.1
C4 C6 C7 121.8(11)
C7 C6 H6 119.1
C1 C7 C6 121.2(10)
C1 C7 C8 125.4(10)
C6 C7 C8 113.3(10)
N1 C8 C7 128.7(11)
N1 C8 H8 115.6
C7 C8 H8 115.6
N1 C9 H9A 110.7
N1 C9 H9B 110.7
H9A C9 H9B 108.8
C10 C9 N1 105.4(12)
C10 C9 H9A 110.7
C10 C9 H9B 110.7
N4 C11 C12 120.4(13)
N4 C11 C10 118.1(11)
N4 C11 C10B 116.4(17)
C12 C11 C10 119.3(13)
C12 C11 C10B 117.2(17)
C11 C12 H12 118.6
C13 C12 C11 122.8(15)
C13 C12 H12 118.6
C12 C13 H13 122.3
C12 C13 C14 115.4(13)
C14 C13 H13 122.3
C13 C14 H14 120.3
C13 C14 C15 119.5(14)
C15 C14 H14 120.3
N4 C15 C14 123.7(13)
N4 C15 H15 118.1
C14 C15 H15 118.1
N2 C16 C2 127.6(10)
N2 C16 H16 116.2
C2 C16 H16 116.2
N2 C17 H17A 109.9
N2 C17 H17B 109.9
N2 C17 C18 109.0(10)
H17A C17 H17B 108.3
C18 C17 H17A 109.9
C18 C17 H17B 109.9
C17 C18 H18A 108.9
C17 C18 H18B 108.9
H18A C18 H18B 107.7
C19 C18 C17 113.5(10)
C19 C18 H18A 108.9
C19 C18 H18B 108.9
N3 C19 C18 117.8(11)
N3 C19 C20 119.7(11)
C20 C19 C18 122.5(10)
C19 C20 H20 119.7
C21 C20 C19 120.6(12)
C21 C20 H20 119.7
C20 C21 H21 119.8
C20 C21 C22 120.3(13)
C22 C21 H21 119.8
C21 C22 H22 120.9
C21 C22 C23 118.1(13)
C23 C22 H22 120.9
N3 C23 C22 123.4(12)
N3 C23 H23 118.3
C22 C23 H23 118.3
O3 Ni3 O6W 78.5(2)
O3 Ni3 O7W 92.9(3)
O3 Ni3 O8W 87.1(3)
O3 Ni3 N7 173.6(3)
O7W Ni3 O6W 88.3(3)
O7W Ni3 N7 89.1(3)
O8W Ni3 O6W 88.6(3)
O8W Ni3 O7W 176.9(3)
O8W Ni3 N7 90.6(3)
N6 Ni3 O3 91.7(4)
N6 Ni3 O6W 169.8(4)
N6 Ni3 O7W 89.4(3)
N6 Ni3 O8W 93.7(3)
N6 Ni3 N7 94.4(4)
N7 Ni3 O6W 95.5(3)
O3 Ni4 O6W 78.6(2)
O3 Ni4 O9W 88.7(3)
O3 Ni4 O10W 88.7(3)
O3 Ni4 N8 174.1(3)
O9W Ni4 O6W 87.5(3)
O9W Ni4 O10W 173.8(4)
O9W Ni4 N8 90.8(3)
O10W Ni4 O6W 86.5(3)
O10W Ni4 N8 91.2(3)
N5 Ni4 O3 91.9(3)
N5 Ni4 O6W 170.5(3)
N5 Ni4 O9W 91.2(4)
N5 Ni4 O10W 94.5(4)
N5 Ni4 N8 94.0(4)
N8 Ni4 O6W 95.5(3)
Ni4 O3 Ni3 104.7(3)
C31 O3 Ni3 126.6(6)
C31 O3 Ni4 128.4(6)
Ni3 O6W H6WA 107(6)
Ni3 O6W H6WB 127(7)
Ni4 O6W Ni3 98.2(2)
Ni4 O6W H6WA 104(7)
Ni4 O6W H6WB 114(7)
H6WA O6W H6WB 105(4)
Ni3 O7W H7WA 114.9
Ni3 O7W H7WB 116.8
H7WA O7W H7WB 97.1
Ni3 O8W H8WA 115.7
Ni3 O8W H8WB 114.2
H8WA O8W H8WB 99.1
Ni4 O9W H9WA 130.0
Ni4 O9W H9WB 122.4
H9WA O9W H9WB 105.5
Ni4 O10W H10E 110.6
Ni4 O10W H10F 111.4
H10E O10W H10F 102.7
C46 N5 Ni4 123.6(8)
C46 N5 C47 117.5(11)
C46 N5 C47B 121(2)
C47 N5 Ni4 118.4(8)
C47B N5 Ni4 107(2)
C38 N6 Ni3 124.5(8)
C38 N6 C39 117.3(9)
C39 N6 Ni3 118.2(8)
C41 N7 Ni3 124.7(8)
C45 N7 Ni3 120.0(8)
C45 N7 C41 115.3(10)
C49 N8 Ni4 124.3(8)
C53 N8 Ni4 119.8(8)
C53 N8 C49 115.9(10)
O3 C31 C32 120.3(8)
O3 C31 C37 122.5(9)
C37 C31 C32 117.2(9)
C33 C32 C31 118.1(10)
C33 C32 C46 116.4(10)
C46 C32 C31 125.5(9)
C32 C33 H33 117.5
C34 C33 C32 125.1(11)
C34 C33 H33 117.5
C33 C34 C35 124.0(13)
C33 C34 C36 115.9(10)
C36 C34 C35 120.1(12)
C34 C35 H35A 107.6
C34 C35 H35 102.0
C54A C35 C34 113(3)
C54A C35 H35A 107.6
C54A C35 C55A 113(3)
C55 C35 C34 113.7(14)
C55 C35 H35 102.0
C54 C35 C34 111.5(12)
C54 C35 H35 102.0
C54 C35 C55 122.1(19)
C55A C35 C34 107.7(19)
C55A C35 H35A 107.6
C34 C36 H36 118.2
C34 C36 C37 123.6(11)
C37 C36 H36 118.2
C31 C37 C36 120.2(10)
C31 C37 C38 125.0(9)
C36 C37 C38 114.8(10)
N6 C38 C37 129.2(10)
N6 C38 H38 115.4
C37 C38 H38 115.4
N6 C39 H39A 109.2
N6 C39 H39B 109.2
N6 C39 C40 112.0(9)
H39A C39 H39B 107.9
C40 C39 H39A 109.2
C40 C39 H39B 109.2
C39 C40 H40A 108.7
C39 C40 H40B 108.7
C39 C40 C41 114.4(10)
H40A C40 H40B 107.6
C41 C40 H40A 108.7
C41 C40 H40B 108.7
N7 C41 C40 116.9(11)
N7 C41 C42 122.1(11)
C42 C41 C40 120.9(11)
C41 C42 H42 119.3
C43 C42 C41 121.4(12)
C43 C42 H42 119.3
C42 C43 H43 121.5
C44 C43 C42 117.0(12)
C44 C43 H43 121.5
C43 C44 H44 120.1
C43 C44 C45 119.7(13)
C45 C44 H44 120.1
N7 C45 C44 124.4(12)
N7 C45 H45 117.8
C44 C45 H45 117.8
N5 C46 C32 130.0(11)
N5 C46 H46 115.0
C32 C46 H46 115.0
N8 C49 C50 119.7(13)
N8 C49 C48 117.4(11)
N8 C49 C48B 109(2)
C50 C49 C48 122.4(14)
C50 C49 C48B 121(2)
C49 C50 H50 118.1
C51 C50 C49 123.8(15)
C51 C50 H50 118.1
C50 C51 H51 122.0
C50 C51 C52 116.0(12)
C52 C51 H51 122.0
C51 C52 H52 119.6
C51 C52 C53 120.8(14)
C53 C52 H52 119.6
N8 C53 C52 123.6(14)
N8 C53 H53 118.2
C52 C53 H53 118.2
O6 N9 O5 119.4(15)
O6 N9 O7 121.3(15)
O7 N9 O5 119.3(16)
O8 N10 O9 120.2(15)
O8 N10 O10 122.1(16)
O9 N10 O10 117.7(13)
O12 N11 O11 118.9(15)
O12 N11 O13 123.1(14)
O13 N11 O11 117.9(16)
O15 N12 O14 118.8(12)
O16 N12 O14 116.3(13)
O16 N12 O15 124.8(12)
O18 N13 O17 123.9(13)
O19 N13 O17 115.5(14)
O19 N13 O18 120.6(15)
O20 N14 O22 118.0(11)
O21 N14 O20 122.7(12)
O21 N14 O22 119.0(11)
O2 N14 O0AA 113(2)
O1AA N14 O0AA 115(2)
O1AA N14 O2 131(2)
H11A O11W H11B 106.2
H12A O12W H12B 105.2
H13A O13W H13B 104.5
C4 C5 H5A 101.9
C4 C5 H5B 96.2
C24 C5 C4 105(2)
C24 C5 H5A 101.9
C25 C5 C4 114.3(18)
C25 C5 H5A 101.9
C25 C5 C24 128(3)
C24A C5 C4 120(2)
C24A C5 H5B 96.2
C25A C5 C4 111.8(16)
C25A C5 H5B 96.2
C25A C5 C24A 125(3)
H14A O14W H14B 100.8
H17C O17W H17D 104.5
H13C O13A H13D 104.6
H15A O15W H15B 104.5
H16A O16W H16B 109.5
H17E O17A H17F 104.5
N5 C47 H47A 109.9
N5 C47 H47B 109.9
H47A C47 H47B 108.3
C48 C47 N5 108.9(14)
C48 C47 H47A 109.9
C48 C47 H47B 109.9
C49 C48 H48A 109.4
C49 C48 H48B 109.4
C47 C48 C49 111.3(13)
C47 C48 H48A 109.4
C47 C48 H48B 109.4
H48A C48 H48B 108.0
C49 C48B H48C 112.0
C49 C48B H48D 112.0
H48C C48B H48D 109.7
C47B C48B C49 99(3)
C47B C48B H48C 112.0
C47B C48B H48D 112.0
N5 C47B H47C 111.4
N5 C47B H47D 111.4
C48B C47B N5 102(3)
C48B C47B H47C 111.4
C48B C47B H47D 111.4
H47C C47B H47D 109.3
C35 C54A H54A 109.5
C35 C54A H54B 109.5
C35 C54A H54C 109.5
H54A C54A H54B 109.5
H54A C54A H54C 109.5
H54B C54A H54C 109.5
C35 C55 H55A 109.5
C35 C55 H55B 109.5
C35 C55 H55C 109.5
H55A C55 H55B 109.5
H55A C55 H55C 109.5
H55B C55 H55C 109.5
C35 C54 H54D 109.5
C35 C54 H54E 109.5
C35 C54 H54F 109.5
H54D C54 H54E 109.5
H54D C54 H54F 109.5
H54E C54 H54F 109.5
C35 C55A H55D 108.7
C35 C55A H55E 109.6
C35 C55A H55F 110.1
H55D C55A H55E 109.5
H55D C55A H55F 109.4
H55E C55A H55F 109.5
C9 C10 C11 106.3(15)
C9 C10 H10A 110.5
C9 C10 H10B 110.5
C11 C10 H10A 110.5
C11 C10 H10B 110.5
H10A C10 H10B 108.7
N1 C9B H9BA 110.8
N1 C9B H9BB 110.8
H9BA C9B H9BB 108.9
C10B C9B N1 105(2)
C10B C9B H9BA 110.8
C10B C9B H9BB 110.8
C11 C10B H10C 109.4
C11 C10B H10D 109.4
C9B C10B C11 111(3)
C9B C10B H10C 109.4
C9B C10B H10D 109.4
H10C C10B H10D 108.0
C5 C24 H24A 108.0
C5 C24 H24B 110.1
C5 C24 H24C 110.3
H24A C24 H24B 109.5
H24A C24 H24C 109.5
H24B C24 H24C 109.5
C5 C25 H25A 108.6
C5 C25 H25B 108.2
C5 C25 H25C 111.5
H25A C25 H25B 109.5
H25A C25 H25C 109.5
H25B C25 H25C 109.5
C5 C24A H24D 108.5
C5 C24A H24E 110.9
C5 C24A H24F 109.0
H24D C24A H24E 109.5
H24D C24A H24F 109.5
H24E C24A H24F 109.5
C5 C25A H25D 108.7
C5 C25A H25E 109.9
C5 C25A H25F 109.8
H25D C25A H25E 109.5
H25D C25A H25F 109.5
H25E C25A H25F 109.4

loop_
_geom_bond_atom_site_label_1
_geom_bond_atom_site_label_2
_geom_bond_distance
Ni1 O1 2.033(6)
Ni1 O1W 2.143(7)
Ni1 O2W 2.059(7)
Ni1 O3W 2.065(6)
Ni1 N1 1.953(10)
Ni1 N4 2.126(8)
Ni2 O1 2.045(7)
Ni2 O1W 2.133(6)
Ni2 O4W 2.049(7)
Ni2 O5W 2.099(6)
Ni2 N2 1.985(8)
Ni2 N3 2.102(9)
O1 C1 1.337(11)
O1W H1WA 0.8501
O1W H1WB 0.8498
O2W H2WA 0.8617
O2W H2WB 0.8819
O3W H3WA 0.8665
O3W H3WB 0.8575
O4W H4WA 0.8334
O4W H4WB 0.8755
O5W H5WA 0.8706
O5W H5WB 0.8510
N1 C8 1.283(13)
N1 C9 1.518(16)
N1 C9B 1.54(2)
N2 C16 1.300(14)
N2 C17 1.463(15)
N3 C19 1.371(12)
N3 C23 1.350(13)
N4 C11 1.281(14)
N4 C15 1.322(15)
C1 C2 1.411(13)
C1 C7 1.384(14)
C2 C3 1.399(15)
C2 C16 1.426(17)
C3 H3 0.9300
C3 C4 1.341(17)
C4 C6 1.361(14)
C4 C5 1.526(15)
C6 H6 0.9300
C6 C7 1.401(13)
C7 C8 1.442(14)
C8 H8 0.9300
C9 H9A 0.9700
C9 H9B 0.9700
C9 C10 1.490(18)
C11 C12 1.400(17)
C11 C10 1.51(2)
C11 C10B 1.56(3)
C12 H12 0.9300
C12 C13 1.34(2)
C13 H13 0.9300
C13 C14 1.36(2)
C14 H14 0.9300
C14 C15 1.369(15)
C15 H15 0.9300
C16 H16 0.9300
C17 H17A 0.9700
C17 H17B 0.9700
C17 C18 1.530(17)
C18 H18A 0.9700
C18 H18B 0.9700
C18 C19 1.483(15)
C19 C20 1.408(17)
C20 H20 0.9300
C20 C21 1.348(17)
C21 H21 0.9300
C21 C22 1.364(17)
C22 H22 0.9300
C22 C23 1.385(16)
C23 H23 0.9300
Ni3 O3 2.048(7)
Ni3 O6W 2.146(6)
Ni3 O7W 2.083(6)
Ni3 O8W 2.070(7)
Ni3 N6 1.972(8)
Ni3 N7 2.104(9)
Ni4 O3 2.045(6)
Ni4 O6W 2.142(7)
Ni4 O9W 2.049(7)
Ni4 O10W 2.094(7)
Ni4 N5 1.999(10)
Ni4 N8 2.111(8)
O3 C31 1.302(10)
O6W H6WA 0.84(3)
O6W H6WB 0.86(3)
O7W H7WA 0.9848
O7W H7WB 0.9939
O8W H8WA 0.9602
O8W H8WB 0.9533
O9W H9WA 0.8536
O9W H9WB 0.8704
O10W H10E 0.8796
O10W H10F 0.8805
N5 C46 1.258(13)
N5 C47 1.494(16)
N5 C47B 1.53(3)
N6 C38 1.253(14)
N6 C39 1.455(14)
N7 C41 1.323(13)
N7 C45 1.312(13)
N8 C49 1.341(15)
N8 C53 1.335(15)
C31 C32 1.463(15)
C31 C37 1.407(13)
C32 C33 1.398(13)
C32 C46 1.416(14)
C33 H33 0.9300
C33 C34 1.378(15)
C34 C35 1.507(15)
C34 C36 1.380(17)
C35 H35A 0.9800
C35 H35 0.9800
C35 C54A 1.43(4)
C35 C55 1.43(3)
C35 C54 1.41(2)
C35 C55A 1.45(4)
C36 H36 0.9300
C36 C37 1.413(14)
C37 C38 1.428(16)
C38 H38 0.9300
C39 H39A 0.9700
C39 H39B 0.9700
C39 C40 1.502(16)
C40 H40A 0.9700
C40 H40B 0.9700
C40 C41 1.504(16)
C41 C42 1.355(16)
C42 H42 0.9300
C42 C43 1.348(17)
C43 H43 0.9300
C43 C44 1.314(18)
C44 H44 0.9300
C44 C45 1.367(17)
C45 H45 0.9300
C46 H46 0.9300
C49 C50 1.368(17)
C49 C48 1.588(19)
C49 C48B 1.56(3)
C50 H50 0.9300
C50 C51 1.32(2)
C51 H51 0.9300
C51 C52 1.334(18)
C52 H52 0.9300
C52 C53 1.350(15)
C53 H53 0.9300
N9 O5 1.218(14)
N9 O6 1.184(14)
N9 O7 1.204(13)
N10 O8 1.200(13)
N10 O9 1.235(15)
N10 O10 1.262(15)
N11 O11 1.215(14)
N11 O12 1.192(14)
N11 O13 1.208(14)
N12 O14 1.283(14)
N12 O15 1.196(13)
N12 O16 1.195(11)
N13 O17 1.315(13)
N13 O18 1.267(12)
N13 O19 1.210(12)
N14 O20 1.231(14)
N14 O21 1.195(13)
N14 O22 1.261(13)
N14 O0AA 1.32(2)
N14 O2 1.20(3)
N14 O1AA 1.17(2)
O11W H11A 0.8327
O11W H11B 0.8835
O12W H12A 0.8534
O12W H12B 0.8747
O13W H13A 0.8493
O13W H13B 0.8496
C5 H5A 0.9800
C5 H5B 0.9800
C5 C24 1.50(2)
C5 C25 1.44(2)
C5 C24A 1.47(2)
C5 C25A 1.41(2)
O14W H14A 0.8776
O14W H14B 0.9033
O17W H17C 0.8500
O17W H17D 0.8500
O13A H13C 0.8492
O13A H13D 0.8494
O15W H15A 0.8500
O15W H15B 0.8500
O16W H16A 0.8499
O16W H16B 0.8497
O17A H17E 0.8499
O17A H17F 0.8501
C47 H47A 0.9700
C47 H47B 0.9700
C47 C48 1.450(18)
C48 H48A 0.9700
C48 H48B 0.9700
C48B H48C 0.9700
C48B H48D 0.9700
C48B C47B 1.48(3)
C47B H47C 0.9700
C47B H47D 0.9700
C54A H54A 0.9600
C54A H54B 0.9600
C54A H54C 0.9600
C55 H55A 0.9600
C55 H55B 0.9600
C55 H55C 0.9600
C54 H54D 0.9600
C54 H54E 0.9600
C54 H54F 0.9600
C55A H55D 0.9603
C55A H55E 0.9602
C55A H55F 0.9609
C10 H10A 0.9700
C10 H10B 0.9700
C9B H9BA 0.9700
C9B H9BB 0.9700
C9B C10B 1.48(3)
C10B H10C 0.9700
C10B H10D 0.9700
C24 H24A 0.9601
C24 H24B 0.9603
C24 H24C 0.9599
C25 H25A 0.9597
C25 H25B 0.9602
C25 H25C 0.9601
C24A H24D 0.9596
C24A H24E 0.9608
C24A H24F 0.9599
C25A H25D 0.9598
C25A H25E 0.9604
C25A H25F 0.9602

loop_
_geom_torsion_atom_site_label_1
_geom_torsion_atom_site_label_2
_geom_torsion_atom_site_label_3
_geom_torsion_atom_site_label_4
_geom_torsion
Ni1 O1 C1 C2 -173.5(6)
Ni1 O1 C1 C7 5.7(12)
Ni1 N1 C8 C7 0.8(19)
Ni1 N1 C9 C10 -61.6(18)
Ni1 N1 C9B C10B 56(3)
Ni1 N4 C11 C12 178.8(11)
Ni1 N4 C11 C10 15.6(18)
Ni1 N4 C11 C10B -29(2)
Ni1 N4 C15 C14 -177.4(10)
Ni2 O1 C1 C2 2.2(12)
Ni2 O1 C1 C7 -178.6(7)
Ni2 N2 C16 C2 2.0(17)
Ni2 N2 C17 C18 -50.3(12)
Ni2 N3 C19 C18 -3.1(13)
Ni2 N3 C19 C20 177.5(8)
Ni2 N3 C23 C22 -179.0(9)
O1 C1 C2 C3 179.9(9)
O1 C1 C2 C16 1.4(16)
O1 C1 C7 C6 178.7(8)
O1 C1 C7 C8 0.2(15)
N1 C9 C10 C11 89.2(18)
N1 C9B C10B C11 -81(4)
N2 C17 C18 C19 80.8(13)
N3 C19 C20 C21 3.3(18)
N4 C11 C12 C13 1(3)
N4 C11 C10 C9 -64.7(19)
N4 C11 C10B C9B 71(3)
C1 C2 C3 C4 1.0(17)
C1 C2 C16 N2 -3.8(19)
C1 C7 C8 N1 -4(2)
C2 C1 C7 C6 -2.1(14)
C2 C1 C7 C8 179.4(10)
C2 C3 C4 C6 -1.1(18)
C2 C3 C4 C5 -178.7(10)
C3 C2 C16 N2 177.6(11)
C3 C4 C6 C7 -0.5(16)
C3 C4 C5 C24 78(2)
C3 C4 C5 C25 -137(3)
C3 C4 C5 C24A 121(3)
C3 C4 C5 C25A -79(3)
C4 C6 C7 C1 2.1(16)
C4 C6 C7 C8 -179.3(10)
C6 C4 C5 C24 -100(2)
C6 C4 C5 C25 45(3)
C6 C4 C5 C24A -57(3)
C6 C4 C5 C25A 103(3)
C6 C7 C8 N1 177.6(12)
C7 C1 C2 C3 0.7(14)
C7 C1 C2 C16 -177.9(10)
C8 N1 C9 C10 126.9(16)
C9 N1 C8 C7 171.5(14)
C11 N4 C15 C14 3.1(18)
C11 C12 C13 C14 -1(2)
C12 C11 C10 C9 132.0(15)
C12 C11 C10B C9B -137(2)
C12 C13 C14 C15 2(2)
C13 C14 C15 N4 -4(2)
C15 N4 C11 C12 -2(2)
C15 N4 C11 C10 -165.0(13)
C15 N4 C11 C10B 150.2(17)
C16 N2 C17 C18 131.5(10)
C16 C2 C3 C4 179.7(11)
C17 N2 C16 C2 -179.8(11)
C17 C18 C19 N3 -50.5(15)
C17 C18 C19 C20 128.9(12)
C18 C19 C20 C21 -176.1(12)
C19 N3 C23 C22 2.2(16)
C19 C20 C21 C22 -1(2)
C20 C21 C22 C23 0(2)
C21 C22 C23 N3 -0.1(19)
C23 N3 C19 C18 175.7(10)
C23 N3 C19 C20 -3.7(15)
Ni3 O3 C31 C32 175.3(6)
Ni3 O3 C31 C37 -6.8(12)
Ni3 N6 C38 C37 -0.9(17)
Ni3 N6 C39 C40 47.7(12)
Ni3 N7 C41 C40 -0.8(13)
Ni3 N7 C41 C42 175.3(8)
Ni3 N7 C45 C44 -175.8(10)
Ni4 O3 C31 C32 4.0(12)
Ni4 O3 C31 C37 -178.2(6)
Ni4 N5 C46 C32 -4(2)
Ni4 N5 C47 C48 -56.3(17)
Ni4 N5 C47B C48B 74(4)
Ni4 N8 C49 C50 -179.1(11)
Ni4 N8 C49 C48 8.3(16)
Ni4 N8 C49 C48B -34(2)
Ni4 N8 C53 C52 -178.5(11)
O3 C31 C32 C33 179.8(8)
O3 C31 C32 C46 0.2(16)
O3 C31 C37 C36 -178.7(9)
O3 C31 C37 C38 0.5(15)
N5 C47 C48 C49 81.7(18)
N6 C39 C40 C41 -78.2(13)
N7 C41 C42 C43 2.5(18)
N8 C49 C50 C51 -5(3)
N8 C49 C48 C47 -56.4(18)
N8 C49 C48B C47B 77(3)
C31 C32 C33 C34 -1.8(16)
C31 C32 C46 N5 0(2)
C31 C37 C38 N6 3.9(18)
C32 C31 C37 C36 -0.8(13)
C32 C31 C37 C38 178.4(9)
C32 C33 C34 C35 179.8(10)
C32 C33 C34 C36 0.5(16)
C33 C32 C46 N5 -179.7(12)
C33 C34 C35 C54A -43(3)
C33 C34 C35 C55 48(2)
C33 C34 C35 C54 -95(2)
C33 C34 C35 C55A 83(2)
C33 C34 C36 C37 0.7(17)
C34 C36 C37 C31 -0.5(16)
C34 C36 C37 C38 -179.8(10)
C35 C34 C36 C37 -178.6(10)
C36 C34 C35 C54A 136(3)
C36 C34 C35 C55 -133(2)
C36 C34 C35 C54 84(2)
C36 C34 C35 C55A -98(2)
C36 C37 C38 N6 -176.9(11)
C37 C31 C32 C33 1.8(13)
C37 C31 C32 C46 -177.8(10)
C38 N6 C39 C40 -132.2(10)
C39 N6 C38 C37 179.0(10)
C39 C40 C41 N7 50.8(13)
C39 C40 C41 C42 -125.4(11)
C40 C41 C42 C43 178.5(11)
C41 N7 C45 C44 1.0(17)
C41 C42 C43 C44 -3(2)
C42 C43 C44 C45 3(2)
C43 C44 C45 N7 -2(2)
C45 N7 C41 C40 -177.4(10)
C45 N7 C41 C42 -1.3(15)
C46 N5 C47 C48 130.6(14)
C46 N5 C47B C48B -136(3)
C46 C32 C33 C34 177.8(10)
C49 N8 C53 C52 -1(2)
C49 C50 C51 C52 3(3)
C49 C48B C47B N5 -105(4)
C50 C49 C48 C47 131.2(17)
C50 C49 C48B C47B -138(3)
C50 C51 C52 C53 0(2)
C51 C52 C53 N8 -1(2)
C53 N8 C49 C50 3(2)
C53 N8 C49 C48 -169.4(12)
C53 N8 C49 C48B 148.3(19)
C5 C4 C6 C7 177.2(10)
C47 N5 C46 C32 168.6(14)
C48 C49 C50 C51 167.7(16)
C48B C49 C50 C51 -145(3)
C47B N5 C46 C32 -148(3)
C10 C11 C12 C13 164.0(16)
C10B C11 C12 C13 -151(2)

loop_
_twin_individual_id
_twin_individual_mass_fraction_refined
1 0.44(2)
2 0.56(2)
